data_7103141
loop_
_publ_author_name
'Bould, Jonathan'
'Kennedy, John D'

_publ_section_title
;
 Metallaborane reaction chemistry. A predicted and found tailored
 facile and reversible capture of SO2 by a B-frame-supported
 bimetallic: structures of [(PMe2Ph)2PtPd(phen)B10H10] and
 [(PMe2Ph)2Pt(SO2)Pd(phen)B10H10].
;
_journal_issue 21
_journal_name_full 'Chemical communications (Cambridge, England)'
_journal_page_first 2447
_journal_page_last 2449
_journal_paper_doi 10.1039/b800984h
_journal_year 2008
_chemical_formula_moiety 'C28 H40 B10 N2 P2 Pd Pt'
_chemical_formula_sum 'C28 H40 B10 N2 P2 Pd Pt'
_chemical_formula_weight 876.15
_chemical_name_systematic
;
?
;
_space_group_IT_number 2
_symmetry_cell_setting triclinic
_symmetry_space_group_name_Hall '-P 1'
_symmetry_space_group_name_H-M 'P -1'
_atom_sites_solution_hydrogens geom
_atom_sites_solution_primary direct
_atom_sites_solution_secondary difmap
_audit_creation_method SHELXL-97
_cell_angle_alpha 71.088(5)
_cell_angle_beta 74.801(5)
_cell_angle_gamma 81.734(6)
_cell_formula_units_Z 2
_cell_length_a 12.6626(12)
_cell_length_b 12.9085(12)
_cell_length_c 14.5518(14)
_cell_measurement_reflns_used 0
_cell_measurement_temperature 150(2)
_cell_measurement_theta_max 0
_cell_measurement_theta_min 0
_cell_volume 2167.0(4)
_computing_cell_refinement
;
APEX 2 software, Bruker Nonius 2004
;
_computing_data_collection
;
APEX 2 software, Bruker Nonius 2004
;
_computing_data_reduction
;
SAINT - Bruker Integration program embedded in
APEX 2 software, Bruker Nonius 2004
;
_computing_molecular_graphics 'ORTEP-III Version 1.08 (Farrugia, 2005)'
_computing_publication_material
;
enCIFer: A program for viewing, editing and visualising CIFs.
F. H. Allen, O. Johnson, G. P. Shields, B. R. Smith, M. Towler,
J. Applied Cryst., 37, 331-334, 2004
;
_diffrn_ambient_temperature 150(2)
_diffrn_detector_area_resol_mean
;
120 microns
;
_diffrn_measured_fraction_theta_full 0.991
_diffrn_measured_fraction_theta_max 0.991
_diffrn_measurement_device_type
;
Mach3 kappa-type 4-circle goniostat.
;
_diffrn_measurement_method 'rotation images'
_diffrn_radiation_detector 'ApexII camera'
_diffrn_radiation_monochromator
;
graphite model mounted in "parallel" mode
;
_diffrn_radiation_source
;
Bruker Nonius FR591 rotating anode generator
;
_diffrn_radiation_type MoK\a
_diffrn_radiation_wavelength 0.71073
_diffrn_reflns_av_R_equivalents 0.0354
_diffrn_reflns_av_sigmaI/netI 0.0286
_diffrn_reflns_limit_h_max 17
_diffrn_reflns_limit_h_min -17
_diffrn_reflns_limit_k_max 17
_diffrn_reflns_limit_k_min -17
_diffrn_reflns_limit_l_max 19
_diffrn_reflns_limit_l_min -19
_diffrn_reflns_number 52168
_diffrn_reflns_theta_full 28.83
_diffrn_reflns_theta_max 28.83
_diffrn_reflns_theta_min 2.44
_diffrn_standards_decay_% 0
_diffrn_standards_interval_count 0
_diffrn_standards_interval_time 0
_diffrn_standards_number 0
_exptl_absorpt_coefficient_mu 3.732
_exptl_absorpt_correction_T_max 0.7066
_exptl_absorpt_correction_T_min 0.2675
_exptl_absorpt_correction_type multi-scan
_exptl_absorpt_process_details
;
See Sheldrick, G. M. (2002). SADABS. Version
2.03. University of Gottingen, Germany.
;
_exptl_crystal_colour
;
dark red
;
_exptl_crystal_density_diffrn 1.343
_exptl_crystal_density_method 'not measured'
_exptl_crystal_description block
_exptl_crystal_F_000 852
_exptl_crystal_size_max 0.48
_exptl_crystal_size_mid 0.15
_exptl_crystal_size_min 0.10
_refine_diff_density_max 1.621
_refine_diff_density_min -0.641
_refine_diff_density_rms 0.098
_refine_ls_extinction_method none
_refine_ls_goodness_of_fit_ref 1.040
_refine_ls_hydrogen_treatment constr
_refine_ls_matrix_type full
_refine_ls_number_parameters 419
_refine_ls_number_reflns 11253
_refine_ls_number_restraints 6
_refine_ls_restrained_S_all 1.040
_refine_ls_R_factor_all 0.0254
_refine_ls_R_factor_gt 0.0225
_refine_ls_shift/su_max 0.001
_refine_ls_shift/su_mean 0.000
_refine_ls_structure_factor_coef Fsqd
_refine_ls_weighting_details
; calc
[1.00000+0.00000exp(0.00(sin\q/\l)^2^)]/
[\s^2^(Fo^2^)+0.0000+1.0463*P+(0.0319P)^2^+0.0000sin\q/\l]
where P = 0.00000Fo^2^ + 1.00000Fc^2^
;
_refine_ls_weighting_scheme calc
_refine_ls_wR_factor_gt 0.0586
_refine_ls_wR_factor_ref 0.0596
_reflns_number_gt 10237
_reflns_number_total 11253
_reflns_threshold_expression >2sigma(I)
_cod_data_source_file b800984h.txt
_cod_data_source_block jb428eCompound1
_cod_original_sg_symbol_H-M P-1
_cod_database_code 7103141

loop_
_symmetry_equiv_pos_as_xyz
'x, y, z'
'-x, -y, -z'

loop_
_atom_site_label
_atom_site_type_symbol
_atom_site_fract_x
_atom_site_fract_y
_atom_site_fract_z
_atom_site_U_iso_or_equiv
_atom_site_adp_type
_atom_site_occupancy
_atom_site_symmetry_multiplicity
_atom_site_calc_flag
_atom_site_refinement_flags
_atom_site_disorder_assembly
_atom_site_disorder_group
Pd1 Pd 0.201264(15) 0.214361(14) 0.498544(13) 0.01727(4) Uani 1 1 d . . .
N1 N 0.23582(17) 0.06478(17) 0.45474(16) 0.0208(4) Uani 1 1 d . . .
Pt2 Pt 0.329595(7) 0.400974(7) 0.389001(7) 0.01751(3) Uani 1 1 d . A .
C2 C 0.3172(2) -0.0133(2) 0.4713(2) 0.0245(5) Uani 1 1 d . . .
H121 H 0.3719 -0.0007 0.4996 0.029 Uiso 1 1 calc R . .
C3 C 0.3257(2) -0.1130(2) 0.4487(2) 0.0284(6) Uani 1 1 d . . .
H131 H 0.3847 -0.1658 0.4615 0.034 Uiso 1 1 calc R . .
B3 B 0.1718(2) 0.3837(2) 0.5181(2) 0.0187(5) Uani 1 1 d . . .
H3 H 0.1017 0.4271 0.4840 0.022 Uiso 1 1 calc R . .
C4 C 0.2467(2) -0.1323(2) 0.4080(2) 0.0293(6) Uani 1 1 d . . .
H141 H 0.2512 -0.1990 0.3923 0.035 Uiso 1 1 calc R . .
B4 B 0.1512(2) 0.2646(2) 0.6349(2) 0.0213(5) Uani 1 1 d . . .
H4 H 0.0683 0.2350 0.6777 0.026 Uiso 1 1 calc R . .
C5 C 0.1581(2) -0.0529(2) 0.38920(19) 0.0250(5) Uani 1 1 d . . .
B5 B 0.2763(2) 0.1739(2) 0.6270(2) 0.0209(5) Uani 1 1 d . . .
H5 H 0.2777 0.0831 0.6641 0.025 Uiso 1 1 calc R . .
B6 B 0.3731(2) 0.2386(2) 0.5062(2) 0.0194(5) Uani 1 1 d . . .
H6 H 0.4336 0.1876 0.4646 0.023 Uiso 1 1 calc R . .
C7 C 0.0720(3) -0.0660(2) 0.3466(2) 0.0304(6) Uani 1 1 d . . .
H171 H 0.0715 -0.1324 0.3318 0.036 Uiso 1 1 calc R . .
B7 B 0.2822(2) 0.4601(2) 0.5243(2) 0.0210(5) Uani 1 1 d . . .
H7 H 0.2805 0.5519 0.4989 0.025 Uiso 1 1 calc R . .
C8 C -0.0088(3) 0.0144(2) 0.3268(2) 0.0315(6) Uani 1 1 d . . .
H181 H -0.0630 0.0040 0.2966 0.038 Uiso 1 1 calc R . .
B8 B 0.1863(2) 0.3931(2) 0.6350(2) 0.0217(6) Uani 1 1 d . . .
H8 H 0.1243 0.4439 0.6755 0.026 Uiso 1 1 calc R . .
C9 C -0.0132(2) 0.1162(2) 0.35148(19) 0.0237(5) Uani 1 1 d . . .
B9 B 0.2515(2) 0.2655(2) 0.7001(2) 0.0220(6) Uani 1 1 d . . .
H9 H 0.2343 0.2335 0.7835 0.026 Uiso 1 1 calc R . .
C10 C -0.0967(2) 0.2015(2) 0.3345(2) 0.0291(6) Uani 1 1 d . . .
H101 H -0.1520 0.1952 0.3038 0.035 Uiso 1 1 calc R . .
B10 B 0.3860(2) 0.2488(2) 0.6223(2) 0.0219(6) Uani 1 1 d . . .
H10 H 0.4567 0.2037 0.6546 0.026 Uiso 1 1 calc R . .
C11 C -0.0970(2) 0.2942(2) 0.3632(2) 0.0284(6) Uani 1 1 d . . .
H111 H -0.1524 0.3519 0.3525 0.034 Uiso 1 1 calc R . .
B11 B 0.4106(2) 0.3678(2) 0.5162(2) 0.0219(6) Uani 1 1 d . . .
H11 H 0.4954 0.3974 0.4852 0.026 Uiso 1 1 calc R . .
C12 C -0.0134(2) 0.3012(2) 0.4086(2) 0.0242(5) Uani 1 1 d . . .
H112 H -0.0147 0.3645 0.4288 0.029 Uiso 1 1 calc R . .
B12 B 0.3309(2) 0.3826(2) 0.6326(2) 0.0223(6) Uani 1 1 d . . .
H12 H 0.3643 0.4258 0.6733 0.027 Uiso 1 1 calc R . .
N13 N 0.06812(18) 0.22263(17) 0.42468(16) 0.0215(4) Uani 1 1 d . . .
C14 C 0.0686(2) 0.1303(2) 0.39611(18) 0.0200(5) Uani 1 1 d . . .
C15 C 0.1564(2) 0.0454(2) 0.41394(18) 0.0206(5) Uani 1 1 d . . .
P21 P 0.47120(6) 0.34764(5) 0.27006(5) 0.02401(14) Uani 1 1 d . . .
C21 C 0.5055(3) 0.4362(2) 0.1393(2) 0.0317(6) Uani 1 1 d . A .
H21A H 0.5676 0.4014 0.1011 0.048 Uiso 1 1 calc R . .
H21B H 0.5252 0.5076 0.1376 0.048 Uiso 1 1 calc R . .
H21C H 0.4419 0.4465 0.1100 0.048 Uiso 1 1 calc R . .
P22 P 0.24496(5) 0.54036(5) 0.27840(5) 0.02043(13) Uani 1 1 d . . .
C22 C 0.6048(2) 0.3262(3) 0.3032(2) 0.0347(7) Uani 1 1 d . A .
H22A H 0.6023 0.2655 0.3651 0.052 Uiso 1 1 calc R . .
H22B H 0.6215 0.3932 0.3128 0.052 Uiso 1 1 calc R . .
H22C H 0.6618 0.3084 0.2494 0.052 Uiso 1 1 calc R . .
C23 C 0.4544(3) 0.2203(5) 0.2510(5) 0.0206(10) Uani 0.80 1 d P A 1
C24 C 0.3585(4) 0.2139(5) 0.2212(6) 0.0261(11) Uani 0.80 1 d P A 1
H24 H 0.3038 0.2727 0.2179 0.031 Uiso 0.80 1 calc PR A 1
C25 C 0.3431(5) 0.1219(5) 0.1964(6) 0.0318(12) Uani 0.80 1 d P A 1
H25 H 0.2792 0.1191 0.1749 0.038 Uiso 0.80 1 calc PR A 1
C26 C 0.4232(4) 0.0335(5) 0.2035(5) 0.0321(12) Uani 0.80 1 d P A 1
H26 H 0.4132 -0.0289 0.1863 0.039 Uiso 0.80 1 calc PR A 1
C27 C 0.5162(4) 0.0368(4) 0.2354(4) 0.0311(11) Uani 0.80 1 d P A 1
H27 H 0.5692 -0.0236 0.2407 0.037 Uiso 0.80 1 calc PR A 1
C28 C 0.5325(4) 0.1288(5) 0.2599(5) 0.0261(10) Uani 0.80 1 d P A 1
H28 H 0.5961 0.1301 0.2826 0.031 Uiso 0.80 1 calc PR A 1
C29 C 0.4268(18) 0.216(2) 0.248(2) 0.0206(10) Uani 0.20 1 d PD A 2
C30 C 0.506(2) 0.128(2) 0.250(2) 0.0261(10) Uani 0.20 1 d PD A 2
H30 H 0.5726 0.1278 0.2687 0.031 Uiso 0.20 1 calc PR A 2
C31 C 0.485(2) 0.039(2) 0.222(2) 0.0311(11) Uani 0.20 1 d PD A 2
H31 H 0.5363 -0.0221 0.2232 0.037 Uiso 0.20 1 calc PR A 2
C32 C 0.388(2) 0.041(2) 0.194(2) 0.0321(12) Uani 0.20 1 d PD A 2
H32 H 0.3720 -0.0203 0.1790 0.039 Uiso 0.20 1 calc PR A 2
C33 C 0.317(3) 0.132(2) 0.188(3) 0.0318(12) Uani 0.20 1 d PD A 2
H33 H 0.2526 0.1338 0.1645 0.038 Uiso 0.20 1 calc PR A 2
C34 C 0.333(2) 0.223(3) 0.214(3) 0.0261(11) Uani 0.20 1 d PD A 2
H34 H 0.2835 0.2860 0.2082 0.031 Uiso 0.20 1 calc PR A 2
C221 C 0.1766(3) 0.5035(2) 0.1974(2) 0.0340(6) Uani 1 1 d . A .
H13A H 0.1424 0.5699 0.1576 0.051 Uiso 1 1 calc R . .
H13B H 0.1203 0.4523 0.2386 0.051 Uiso 1 1 calc R . .
H13C H 0.2308 0.4688 0.1528 0.051 Uiso 1 1 calc R . .
C222 C 0.1372(2) 0.6281(2) 0.3338(2) 0.0314(6) Uani 1 1 d . A .
H14A H 0.1217 0.6945 0.2815 0.047 Uiso 1 1 calc R . .
H14B H 0.1619 0.6485 0.3837 0.047 Uiso 1 1 calc R . .
H14C H 0.0705 0.5881 0.3659 0.047 Uiso 1 1 calc R . .
C223 C 0.3436(2) 0.6405(2) 0.19326(19) 0.0221(5) Uani 1 1 d . A .
C224 C 0.4239(2) 0.6674(2) 0.2317(2) 0.0256(5) Uani 1 1 d . . .
H20 H 0.4248 0.6351 0.3002 0.031 Uiso 1 1 calc R A .
C225 C 0.5016(3) 0.7410(2) 0.1696(2) 0.0330(6) Uani 1 1 d . A .
H19 H 0.5544 0.7600 0.1963 0.040 Uiso 1 1 calc R . .
C226 C 0.5029(3) 0.7876(2) 0.0677(2) 0.0366(7) Uani 1 1 d . . .
H18 H 0.5572 0.8366 0.0253 0.044 Uiso 1 1 calc R A .
C227 C 0.4238(3) 0.7615(3) 0.0289(2) 0.0370(7) Uani 1 1 d . A .
H17 H 0.4241 0.7926 -0.0399 0.044 Uiso 1 1 calc R . .
C228 C 0.3443(3) 0.6897(2) 0.0916(2) 0.0306(6) Uani 1 1 d . . .
H16 H 0.2896 0.6737 0.0651 0.037 Uiso 1 1 calc R A .

loop_
_atom_site_aniso_label
_atom_site_aniso_U_11
_atom_site_aniso_U_22
_atom_site_aniso_U_33
_atom_site_aniso_U_23
_atom_site_aniso_U_13
_atom_site_aniso_U_12
Pd1 0.01725(9) 0.01601(8) 0.01942(9) -0.00672(7) -0.00556(7) 0.00199(6)
N1 0.0207(10) 0.0204(10) 0.0209(10) -0.0072(8) -0.0034(8) -0.0001(8)
Pt2 0.01816(5) 0.01661(5) 0.01545(5) -0.00413(3) -0.00256(3) 0.00219(3)
C2 0.0234(13) 0.0231(12) 0.0255(13) -0.0077(10) -0.0039(10) 0.0017(10)
C3 0.0306(14) 0.0211(12) 0.0278(14) -0.0058(10) -0.0014(11) 0.0034(10)
B3 0.0192(13) 0.0178(12) 0.0184(13) -0.0062(10) -0.0028(10) 0.0002(10)
C4 0.0355(15) 0.0200(12) 0.0301(14) -0.0113(11) -0.0007(12) 0.0010(11)
B4 0.0211(14) 0.0211(13) 0.0205(13) -0.0072(10) -0.0022(11) -0.0005(10)
C5 0.0294(14) 0.0225(12) 0.0213(12) -0.0082(10) 0.0004(10) -0.0039(10)
B5 0.0228(14) 0.0203(12) 0.0170(13) -0.0020(10) -0.0053(11) -0.0007(10)
B6 0.0230(14) 0.0193(12) 0.0158(12) -0.0064(10) -0.0046(10) 0.0026(10)
C7 0.0396(16) 0.0265(13) 0.0286(14) -0.0143(11) -0.0032(12) -0.0079(12)
B7 0.0238(14) 0.0197(12) 0.0198(13) -0.0072(10) -0.0049(11) -0.0001(10)
C8 0.0339(15) 0.0377(15) 0.0288(14) -0.0141(12) -0.0093(12) -0.0070(12)
B8 0.0246(14) 0.0208(13) 0.0192(13) -0.0078(10) -0.0042(11) 0.0023(10)
C9 0.0257(13) 0.0269(12) 0.0197(12) -0.0067(10) -0.0060(10) -0.0048(10)
B9 0.0245(14) 0.0222(13) 0.0194(13) -0.0073(11) -0.0058(11) 0.0023(11)
C10 0.0254(14) 0.0365(15) 0.0281(14) -0.0101(12) -0.0099(11) -0.0031(11)
B10 0.0250(14) 0.0237(13) 0.0191(13) -0.0076(11) -0.0084(11) 0.0014(11)
C11 0.0253(14) 0.0286(13) 0.0315(14) -0.0080(11) -0.0104(11) 0.0027(10)
B11 0.0213(14) 0.0201(13) 0.0230(14) -0.0051(11) -0.0058(11) 0.0007(10)
C12 0.0248(13) 0.0214(12) 0.0263(13) -0.0070(10) -0.0071(10) 0.0002(10)
B12 0.0249(14) 0.0224(13) 0.0203(13) -0.0073(11) -0.0058(11) -0.0003(11)
N13 0.0223(11) 0.0202(10) 0.0204(10) -0.0047(8) -0.0038(8) -0.0020(8)
C14 0.0215(12) 0.0205(11) 0.0167(11) -0.0057(9) -0.0007(9) -0.0034(9)
C15 0.0213(12) 0.0205(11) 0.0181(11) -0.0062(9) 0.0003(9) -0.0031(9)
P21 0.0236(3) 0.0226(3) 0.0193(3) -0.0043(2) 0.0003(3) 0.0045(2)
C21 0.0381(16) 0.0250(13) 0.0218(13) -0.0041(11) 0.0039(12) 0.0032(11)
P22 0.0220(3) 0.0183(3) 0.0191(3) -0.0043(2) -0.0055(2) 0.0032(2)
C22 0.0227(14) 0.0418(16) 0.0330(15) -0.0092(13) -0.0006(12) 0.0036(12)
C23 0.016(3) 0.0235(14) 0.0184(13) -0.0054(10) 0.000(2) 0.0019(19)
C24 0.024(3) 0.0257(18) 0.0238(19) -0.0049(15) -0.006(2) 0.0068(19)
C25 0.035(4) 0.035(2) 0.024(2) -0.0062(18) -0.006(2) -0.005(2)
C26 0.045(4) 0.0216(17) 0.026(2) -0.0056(15) -0.002(3) -0.003(2)
C27 0.036(3) 0.0208(14) 0.027(2) -0.0028(14) -0.0030(19) 0.007(2)
C28 0.025(3) 0.0262(13) 0.020(2) -0.0010(12) -0.0045(18) 0.0037(18)
C29 0.016(3) 0.0235(14) 0.0184(13) -0.0054(10) 0.000(2) 0.0019(19)
C30 0.025(3) 0.0262(13) 0.020(2) -0.0010(12) -0.0045(18) 0.0037(18)
C31 0.036(3) 0.0208(14) 0.027(2) -0.0028(14) -0.0030(19) 0.007(2)
C32 0.045(4) 0.0216(17) 0.026(2) -0.0056(15) -0.002(3) -0.003(2)
C33 0.035(4) 0.035(2) 0.024(2) -0.0062(18) -0.006(2) -0.005(2)
C34 0.024(3) 0.0257(18) 0.0238(19) -0.0049(15) -0.006(2) 0.0068(19)
C221 0.0387(17) 0.0319(14) 0.0345(16) -0.0057(12) -0.0177(13) -0.0048(12)
C222 0.0263(14) 0.0238(13) 0.0335(15) -0.0043(11) 0.0009(11) 0.0072(10)
C223 0.0255(13) 0.0187(11) 0.0196(12) -0.0044(9) -0.0046(10) 0.0025(9)
C224 0.0325(14) 0.0243(12) 0.0184(12) -0.0043(10) -0.0070(10) 0.0005(10)
C225 0.0387(16) 0.0360(15) 0.0263(14) -0.0100(12) -0.0068(12) -0.0087(13)
C226 0.0460(18) 0.0325(15) 0.0267(15) -0.0029(12) -0.0009(13) -0.0160(13)
C227 0.0513(19) 0.0367(16) 0.0189(13) 0.0002(11) -0.0085(13) -0.0094(14)
C228 0.0352(16) 0.0324(14) 0.0237(13) -0.0042(11) -0.0113(12) -0.0020(12)

loop_
_atom_type_symbol
_atom_type_description
_atom_type_scat_dispersion_real
_atom_type_scat_dispersion_imag
_atom_type_scat_source
C C 0.0033 0.0016 'International Tables Vol C Tables 4.2.6.8 and 6.1.1.4'
H H 0.0000 0.0000 'International Tables Vol C Tables 4.2.6.8 and 6.1.1.4'
B B 0.0013 0.0007 'International Tables Vol C Tables 4.2.6.8 and 6.1.1.4'
N N 0.0061 0.0033 'International Tables Vol C Tables 4.2.6.8 and 6.1.1.4'
P P 0.1023 0.0942 'International Tables Vol C Tables 4.2.6.8 and 6.1.1.4'
Pd Pd -0.9988 1.0072 'International Tables Vol C Tables 4.2.6.8 and 6.1.1.4'
Pt Pt -1.7033 8.3905 'International Tables Vol C Tables 4.2.6.8 and 6.1.1.4'

loop_
_geom_angle_atom_site_label_1
_geom_angle_atom_site_label_2
_geom_angle_atom_site_label_3
_geom_angle
_geom_angle_site_symmetry_1
_geom_angle_site_symmetry_3
_geom_angle_publ_flag
N1 Pd1 B4 139.30(9) . . ?
N1 Pd1 B5 102.93(9) . . ?
B4 Pd1 B5 49.29(11) . . ?
N1 Pd1 N13 77.63(8) . . ?
B4 Pd1 N13 114.73(10) . . ?
B5 Pd1 N13 154.90(9) . . ?
N1 Pd1 B3 171.01(9) . . ?
B4 Pd1 B3 49.69(10) . . ?
B5 Pd1 B3 83.92(10) . . ?
N13 Pd1 B3 98.70(9) . . ?
N1 Pd1 B6 99.18(9) . . ?
B4 Pd1 B6 83.61(10) . . ?
B5 Pd1 B6 49.41(10) . . ?
N13 Pd1 B6 155.69(9) . . ?
B3 Pd1 B6 80.74(10) . . ?
N1 Pd1 Pt2 120.54(6) . . ?
B4 Pd1 Pt2 93.39(7) . . ?
B5 Pd1 Pt2 93.25(7) . . ?
N13 Pd1 Pt2 108.22(5) . . ?
B3 Pd1 Pt2 52.49(7) . . ?
B6 Pd1 Pt2 52.33(7) . . ?
C2 N1 C15 117.8(2) . . ?
C2 N1 Pd1 128.14(18) . . ?
C15 N1 Pd1 113.68(16) . . ?
B11 Pt2 B7 49.37(11) . . ?
B11 Pt2 B6 47.88(10) . . ?
B7 Pt2 B6 81.57(10) . . ?
B11 Pt2 P22 142.85(7) . . ?
B7 Pt2 P22 100.73(7) . . ?
B6 Pt2 P22 165.05(7) . . ?
B11 Pt2 B3 81.71(10) . . ?
B7 Pt2 B3 47.82(10) . . ?
B6 Pt2 B3 78.01(10) . . ?
P22 Pt2 B3 92.51(7) . . ?
B11 Pt2 P21 101.55(8) . . ?
B7 Pt2 P21 147.32(8) . . ?
B6 Pt2 P21 87.56(7) . . ?
P22 Pt2 P21 97.63(2) . . ?
B3 Pt2 P21 157.33(7) . . ?
B11 Pt2 Pd1 89.71(7) . . ?
B7 Pt2 Pd1 89.36(7) . . ?
B6 Pt2 Pd1 50.57(7) . . ?
P22 Pt2 Pd1 114.508(18) . . ?
B3 Pt2 Pd1 50.14(6) . . ?
P21 Pt2 Pd1 107.227(19) . . ?
N1 C2 C3 123.5(3) . . ?
N1 C2 H121 118.3 . . ?
C3 C2 H121 118.3 . . ?
C4 C3 C2 118.7(3) . . ?
C4 C3 H131 120.6 . . ?
C2 C3 H131 120.6 . . ?
B8 B3 B7 58.39(16) . . ?
B8 B3 B4 57.83(15) . . ?
B7 B3 B4 105.96(19) . . ?
B8 B3 Pd1 116.15(16) . . ?
B7 B3 Pd1 123.11(16) . . ?
B4 B3 Pd1 63.32(12) . . ?
B8 B3 Pt2 117.00(17) . . ?
B7 B3 Pt2 63.52(12) . . ?
B4 B3 Pt2 123.70(16) . . ?
Pd1 B3 Pt2 77.37(8) . . ?
B8 B3 H3 122.0 . . ?
B7 B3 H3 121.6 . . ?
B4 B3 H3 121.7 . . ?
Pd1 B3 H3 108.1 . . ?
Pt2 B3 H3 107.4 . . ?
C3 C4 C5 120.4(2) . . ?
C3 C4 H141 119.8 . . ?
C5 C4 H141 119.8 . . ?
B9 B4 B8 61.48(17) . . ?
B9 B4 B5 59.04(16) . . ?
B8 B4 B5 108.1(2) . . ?
B9 B4 B3 107.8(2) . . ?
B8 B4 B3 59.07(15) . . ?
B5 B4 B3 107.15(18) . . ?
B9 B4 Pd1 119.35(17) . . ?
B8 B4 Pd1 120.58(17) . . ?
B5 B4 Pd1 65.39(12) . . ?
B3 B4 Pd1 66.99(12) . . ?
B9 B4 H4 119.8 . . ?
B8 B4 H4 119.1 . . ?
B5 B4 H4 123.4 . . ?
B3 B4 H4 122.8 . . ?
Pd1 B4 H4 109.6 . . ?
C15 C5 C4 117.0(2) . . ?
C15 C5 C7 118.7(2) . . ?
C4 C5 C7 124.3(2) . . ?
B9 B5 B10 61.11(16) . . ?
B9 B5 B4 58.93(16) . . ?
B10 B5 B4 107.52(19) . . ?
B9 B5 B6 107.42(19) . . ?
B10 B5 B6 58.58(15) . . ?
B4 B5 B6 107.30(18) . . ?
B9 B5 Pd1 119.19(17) . . ?
B10 B5 Pd1 120.38(17) . . ?
B4 B5 Pd1 65.32(13) . . ?
B6 B5 Pd1 67.56(13) . . ?
B9 B5 H5 120.1 . . ?
B10 B5 H5 119.7 . . ?
B4 B5 H5 123.5 . . ?
B6 B5 H5 122.7 . . ?
Pd1 B5 H5 109.5 . . ?
B10 B6 B11 58.64(15) . . ?
B10 B6 B5 58.10(16) . . ?
B11 B6 B5 106.49(18) . . ?
B10 B6 Pd1 115.88(17) . . ?
B11 B6 Pd1 122.69(16) . . ?
B5 B6 Pd1 63.03(12) . . ?
B10 B6 Pt2 117.05(16) . . ?
B11 B6 Pt2 63.38(12) . . ?
B5 B6 Pt2 123.74(16) . . ?
Pd1 B6 Pt2 77.09(9) . . ?
B10 B6 H6 121.9 . . ?
B11 B6 H6 121.5 . . ?
B5 B6 H6 121.4 . . ?
Pd1 B6 H6 108.6 . . ?
Pt2 B6 H6 107.6 . . ?
C8 C7 C5 121.9(2) . . ?
C8 C7 H171 119.1 . . ?
C5 C7 H171 119.1 . . ?
B12 B7 B8 60.88(16) . . ?
B12 B7 B3 107.01(19) . . ?
B8 B7 B3 59.20(16) . . ?
B12 B7 B11 58.39(16) . . ?
B8 B7 B11 107.27(19) . . ?
B3 B7 B11 106.71(18) . . ?
B12 B7 Pt2 119.09(17) . . ?
B8 B7 Pt2 122.37(17) . . ?
B3 B7 Pt2 68.66(12) . . ?
B11 B7 Pt2 65.14(12) . . ?
B12 B7 H7 120.7 . . ?
B8 B7 H7 118.9 . . ?
B3 B7 H7 122.5 . . ?
B11 B7 H7 124.3 . . ?
Pt2 B7 H7 108.4 . . ?
C7 C8 C9 120.8(3) . . ?
C7 C8 H181 119.6 . . ?
C9 C8 H181 119.6 . . ?
B4 B8 B7 113.5(2) . . ?
B4 B8 B3 63.11(16) . . ?
B7 B8 B3 62.41(16) . . ?
B4 B8 B12 108.01(19) . . ?
B7 B8 B12 59.41(16) . . ?
B3 B8 B12 108.37(19) . . ?
B4 B8 B9 59.21(16) . . ?
B7 B8 B9 109.0(2) . . ?
B3 B8 B9 109.20(19) . . ?
B12 B8 B9 59.32(16) . . ?
B4 B8 H8 119.4 . . ?
B7 B8 H8 119.2 . . ?
B3 B8 H8 119.8 . . ?
B12 B8 H8 123.0 . . ?
B9 B8 H8 122.3 . . ?
C14 C9 C10 118.0(2) . . ?
C14 C9 C8 118.8(2) . . ?
C10 C9 C8 123.2(2) . . ?
B4 B9 B5 62.03(16) . . ?
B4 B9 B12 108.7(2) . . ?
B5 B9 B12 109.0(2) . . ?
B4 B9 B10 108.6(2) . . ?
B5 B9 B10 59.45(16) . . ?
B12 B9 B10 60.17(16) . . ?
B4 B9 B8 59.31(16) . . ?
B5 B9 B8 108.7(2) . . ?
B12 B9 B8 60.08(16) . . ?
B10 B9 B8 107.3(2) . . ?
B4 B9 H9 120.9 . . ?
B5 B9 H9 120.7 . . ?
B12 B9 H9 121.2 . . ?
B10 B9 H9 122.2 . . ?
B8 B9 H9 122.2 . . ?
C11 C10 C9 119.6(3) . . ?
C11 C10 H101 120.2 . . ?
C9 C10 H101 120.2 . . ?
B5 B10 B11 113.9(2) . . ?
B5 B10 B6 63.32(16) . . ?
B11 B10 B6 62.66(16) . . ?
B5 B10 B12 108.4(2) . . ?
B11 B10 B12 59.57(16) . . ?
B6 B10 B12 108.9(2) . . ?
B5 B10 B9 59.44(16) . . ?
B11 B10 B9 109.5(2) . . ?
B6 B10 B9 109.8(2) . . ?
B12 B10 B9 59.52(16) . . ?
B5 B10 H10 119.2 . . ?
B11 B10 H10 118.9 . . ?
B6 B10 H10 119.4 . . ?
B12 B10 H10 122.8 . . ?
B9 B10 H10 122.0 . . ?
C10 C11 C12 118.8(3) . . ?
C10 C11 H111 120.6 . . ?
C12 C11 H111 120.6 . . ?
B12 B11 B10 60.75(16) . . ?
B12 B11 B6 106.70(19) . . ?
B10 B11 B6 58.70(15) . . ?
B12 B11 B7 58.22(16) . . ?
B10 B11 B7 106.8(2) . . ?
B6 B11 B7 106.65(19) . . ?
B12 B11 Pt2 119.25(18) . . ?
B10 B11 Pt2 121.94(18) . . ?
B6 B11 Pt2 68.73(13) . . ?
B7 B11 Pt2 65.48(13) . . ?
B12 B11 H11 120.8 . . ?
B10 B11 H11 119.5 . . ?
B6 B11 H11 122.7 . . ?
B7 B11 H11 124.4 . . ?
Pt2 B11 H11 108.3 . . ?
N13 C12 C11 123.3(2) . . ?
N13 C12 H112 118.3 . . ?
C11 C12 H112 118.3 . . ?
B7 B12 B11 63.40(16) . . ?
B7 B12 B9 110.3(2) . . ?
B11 B12 B9 110.2(2) . . ?
B7 B12 B10 110.0(2) . . ?
B11 B12 B10 59.68(16) . . ?
B9 B12 B10 60.31(16) . . ?
B7 B12 B8 59.71(16) . . ?
B11 B12 B8 110.3(2) . . ?
B9 B12 B8 60.60(16) . . ?
B10 B12 B8 107.8(2) . . ?
B7 B12 H12 119.7 . . ?
B11 B12 H12 119.6 . . ?
B9 B12 H12 120.5 . . ?
B10 B12 H12 122.0 . . ?
B8 B12 H12 121.7 . . ?
C12 N13 C14 117.9(2) . . ?
C12 N13 Pd1 129.12(17) . . ?
C14 N13 Pd1 112.89(16) . . ?
N13 C14 C9 122.3(2) . . ?
N13 C14 C15 117.8(2) . . ?
C9 C14 C15 119.9(2) . . ?
N1 C15 C5 122.5(2) . . ?
N1 C15 C14 117.6(2) . . ?
C5 C15 C14 119.9(2) . . ?
C23 P21 C22 104.18(16) . . ?
C23 P21 C21 100.3(2) . . ?
C22 P21 C21 101.51(14) . . ?
C23 P21 C29 9.5(7) . . ?
C22 P21 C29 113.5(6) . . ?
C21 P21 C29 99.5(9) . . ?
C23 P21 Pt2 114.94(17) . . ?
C22 P21 Pt2 112.67(10) . . ?
C21 P21 Pt2 121.01(9) . . ?
C29 P21 Pt2 108.1(8) . . ?
P21 C21 H21A 109.5 . . ?
P21 C21 H21B 109.5 . . ?
H21A C21 H21B 109.5 . . ?
P21 C21 H21C 109.5 . . ?
H21A C21 H21C 109.5 . . ?
H21B C21 H21C 109.5 . . ?
C222 P22 C221 101.55(15) . . ?
C222 P22 C223 101.95(12) . . ?
C221 P22 C223 105.26(13) . . ?
C222 P22 Pt2 116.37(10) . . ?
C221 P22 Pt2 118.92(10) . . ?
C223 P22 Pt2 110.87(9) . . ?
P21 C22 H22A 109.5 . . ?
P21 C22 H22B 109.5 . . ?
H22A C22 H22B 109.5 . . ?
P21 C22 H22C 109.5 . . ?
H22A C22 H22C 109.5 . . ?
H22B C22 H22C 109.5 . . ?
C24 C23 C28 118.4(5) . . ?
C24 C23 P21 117.0(4) . . ?
C28 C23 P21 124.6(3) . . ?
C25 C24 C23 120.9(4) . . ?
C25 C24 H24 119.6 . . ?
C23 C24 H24 119.6 . . ?
C24 C25 C26 119.5(4) . . ?
C24 C25 H25 120.2 . . ?
C26 C25 H25 120.2 . . ?
C27 C26 C25 120.5(5) . . ?
C27 C26 H26 119.7 . . ?
C25 C26 H26 119.7 . . ?
C26 C27 C28 120.4(4) . . ?
C26 C27 H27 119.8 . . ?
C28 C27 H27 119.8 . . ?
C27 C28 C23 120.3(4) . . ?
C27 C28 H28 119.9 . . ?
C23 C28 H28 119.9 . . ?
C34 C29 C30 123(3) . . ?
C34 C29 P21 120(2) . . ?
C30 C29 P21 115.7(17) . . ?
C29 C30 C31 118(2) . . ?
C29 C30 H30 121.1 . . ?
C31 C30 H30 121.1 . . ?
C32 C31 C30 120(3) . . ?
C32 C31 H31 119.9 . . ?
C30 C31 H31 119.9 . . ?
C33 C32 C31 120(3) . . ?
C33 C32 H32 120.1 . . ?
C31 C32 H32 120.1 . . ?
C32 C33 C34 123(3) . . ?
C32 C33 H33 118.6 . . ?
C34 C33 H33 118.6 . . ?
C29 C34 C33 116(3) . . ?
C29 C34 H34 122.0 . . ?
C33 C34 H34 122.0 . . ?
P22 C221 H13A 109.5 . . ?
P22 C221 H13B 109.5 . . ?
H13A C221 H13B 109.5 . . ?
P22 C221 H13C 109.5 . . ?
H13A C221 H13C 109.5 . . ?
H13B C221 H13C 109.5 . . ?
P22 C222 H14A 109.5 . . ?
P22 C222 H14B 109.5 . . ?
H14A C222 H14B 109.5 . . ?
P22 C222 H14C 109.5 . . ?
H14A C222 H14C 109.5 . . ?
H14B C222 H14C 109.5 . . ?
C228 C223 C224 118.6(2) . . ?
C228 C223 P22 123.3(2) . . ?
C224 C223 P22 118.14(19) . . ?
C225 C224 C223 120.2(2) . . ?
C225 C224 H20 119.9 . . ?
C223 C224 H20 119.9 . . ?
C224 C225 C226 120.6(3) . . ?
C224 C225 H19 119.7 . . ?
C226 C225 H19 119.7 . . ?
C227 C226 C225 119.6(3) . . ?
C227 C226 H18 120.2 . . ?
C225 C226 H18 120.2 . . ?
C228 C227 C226 119.8(3) . . ?
C228 C227 H17 120.1 . . ?
C226 C227 H17 120.1 . . ?
C227 C228 C223 121.2(3) . . ?
C227 C228 H16 119.4 . . ?
C223 C228 H16 119.4 . . ?

loop_
_geom_bond_atom_site_label_1
_geom_bond_atom_site_label_2
_geom_bond_distance
_geom_bond_site_symmetry_2
_geom_bond_publ_flag
Pd1 N1 2.176(2) . ?
Pd1 B4 2.195(3) . ?
Pd1 B5 2.197(3) . ?
Pd1 N13 2.198(2) . ?
Pd1 B3 2.261(3) . ?
Pd1 B6 2.278(3) . ?
Pd1 Pt2 2.8745(3) . ?
N1 C2 1.346(3) . ?
N1 C15 1.381(3) . ?
Pt2 B11 2.239(3) . ?
Pt2 B7 2.246(3) . ?
Pt2 B6 2.334(3) . ?
Pt2 P22 2.3343(7) . ?
Pt2 B3 2.337(3) . ?
Pt2 P21 2.3399(7) . ?
C2 C3 1.411(4) . ?
C2 H121 0.9500 . ?
C3 C4 1.375(4) . ?
C3 H131 0.9500 . ?
B3 B8 1.802(4) . ?
B3 B7 1.859(4) . ?
B3 B4 1.873(4) . ?
B3 H3 1.1200 . ?
C4 C5 1.425(4) . ?
C4 H141 0.9500 . ?
B4 B9 1.776(4) . ?
B4 B8 1.778(4) . ?
B4 B5 1.831(4) . ?
B4 H4 1.1200 . ?
C5 C15 1.423(3) . ?
C5 C7 1.442(4) . ?
B5 B9 1.778(4) . ?
B5 B10 1.778(4) . ?
B5 B6 1.871(4) . ?
B5 H5 1.1200 . ?
B6 B10 1.787(4) . ?
B6 B11 1.858(4) . ?
B6 H6 1.1200 . ?
C7 C8 1.365(4) . ?
C7 H171 0.9500 . ?
B7 B12 1.781(4) . ?
B7 B8 1.786(4) . ?
B7 B11 1.873(4) . ?
B7 H7 1.1200 . ?
C8 C9 1.461(4) . ?
C8 H181 0.9500 . ?
B8 B12 1.807(4) . ?
B8 B9 1.817(4) . ?
B8 H8 1.1200 . ?
C9 C14 1.418(4) . ?
C9 C10 1.420(4) . ?
B9 B12 1.793(4) . ?
B9 B10 1.808(4) . ?
B9 H9 1.1200 . ?
C10 C11 1.388(4) . ?
C10 H101 0.9500 . ?
B10 B11 1.786(4) . ?
B10 B12 1.805(4) . ?
B10 H10 1.1200 . ?
C11 C12 1.413(4) . ?
C11 H111 0.9500 . ?
B11 B12 1.784(4) . ?
B11 H11 1.1200 . ?
C12 N13 1.350(3) . ?
C12 H112 0.9500 . ?
B12 H12 1.1200 . ?
N13 C14 1.382(3) . ?
C14 C15 1.457(3) . ?
P21 C23 1.803(6) . ?
P21 C22 1.838(3) . ?
P21 C21 1.848(3) . ?
P21 C29 2.01(3) . ?
C21 H21A 0.9800 . ?
C21 H21B 0.9800 . ?
C21 H21C 0.9800 . ?
P22 C222 1.834(3) . ?
P22 C221 1.838(3) . ?
P22 C223 1.839(3) . ?
C22 H22A 0.9800 . ?
C22 H22B 0.9800 . ?
C22 H22C 0.9800 . ?
C23 C24 1.414(5) . ?
C23 C28 1.422(5) . ?
C24 C25 1.399(6) . ?
C24 H24 0.9500 . ?
C25 C26 1.409(7) . ?
C25 H25 0.9500 . ?
C26 C27 1.385(6) . ?
C26 H26 0.9500 . ?
C27 C28 1.401(6) . ?
C27 H27 0.9500 . ?
C28 H28 0.9500 . ?
C29 C34 1.381(17) . ?
C29 C30 1.403(18) . ?
C30 C31 1.411(18) . ?
C30 H30 0.9500 . ?
C31 C32 1.376(17) . ?
C31 H31 0.9500 . ?
C32 C33 1.374(18) . ?
C32 H32 0.9500 . ?
C33 C34 1.404(19) . ?
C33 H33 0.9500 . ?
C34 H34 0.9500 . ?
C221 H13A 0.9800 . ?
C221 H13B 0.9800 . ?
C221 H13C 0.9800 . ?
C222 H14A 0.9800 . ?
C222 H14B 0.9800 . ?
C222 H14C 0.9800 . ?
C223 C228 1.407(4) . ?
C223 C224 1.411(4) . ?
C224 C225 1.392(4) . ?
C224 H20 0.9500 . ?
C225 C226 1.405(4) . ?
C225 H19 0.9500 . ?
C226 C227 1.397(5) . ?
C226 H18 0.9500 . ?
C227 C228 1.393(4) . ?
C227 H17 0.9500 . ?
C228 H16 0.9500 . ?
